data_4513961
loop_
_publ_author_name
'Bizet, Vincent'
'Borrajo-Calleja, Gustavo M.'
'Besnard, C\'eline'
'Mazet, Cl\'ement'

_publ_section_title
;
 Direct Access to Furoindolines by Palladium-Catalyzed Intermolecular
 Carboamination
;
_journal_issue 10
_journal_name_full 'ACS Catalysis'
_journal_page_first 7183
_journal_paper_doi 10.1021/acscatal.6b02238
_journal_volume 6
_journal_year 2016
_chemical_formula_moiety 'C17 H18 N2 O4 S'
_chemical_formula_sum 'C17 H18 N2 O4 S'
_chemical_formula_weight 346.39
_space_group_crystal_system monoclinic
_space_group_IT_number 14
_space_group_name_Hall '-P 2ybc'
_space_group_name_H-M_alt 'P 1 21/c 1'
_symmetry_space_group_name_Hall '-P 2ybc'
_symmetry_space_group_name_H-M 'P 1 21/c 1'
_atom_sites_solution_hydrogens geom
_atom_sites_solution_primary direct
_audit_creation_date 2016-06-16
_audit_creation_method
;
Olex2 1.2-beta
(compiled 2016.02.19 svn.r3266 for OlexSys, GUI svn.r5155)
;
_cell_angle_alpha 90
_cell_angle_beta 90.8215(8)
_cell_angle_gamma 90
_cell_formula_units_Z 4
_cell_length_a 11.81121(10)
_cell_length_b 8.41417(6)
_cell_length_c 16.56980(18)
_cell_measurement_reflns_used 16817
_cell_measurement_temperature 180(3)
_cell_measurement_theta_max 74.2530
_cell_measurement_theta_min 4.6010
_cell_volume 1646.56(3)
_computing_cell_refinement 'CrysAlisPro 1.171.38.41 (Rigaku OD, 2015)'
_computing_data_collection 'CrysAlisPro 1.171.38.41 (Rigaku OD, 2015)'
_computing_data_reduction 'CrysAlisPro 1.171.38.41 (Rigaku OD, 2015)'
_computing_molecular_graphics 'Olex2 (Dolomanov et al., 2009)'
_computing_publication_material 'Olex2 (Dolomanov et al., 2009)'
_computing_structure_refinement 'ShelXL (Sheldrick, 2015)'
_computing_structure_solution 'ShelXT (Sheldrick, 2015)'
_diffrn_ambient_environment N~2~
_diffrn_ambient_temperature 180(3)
_diffrn_detector 'CCD plate'
_diffrn_detector_area_resol_mean 10.4679
_diffrn_detector_type Atlas
_diffrn_measured_fraction_theta_full 1.000
_diffrn_measured_fraction_theta_max 0.994
_diffrn_measurement_details
;
List of Runs (angles in degrees, time in seconds):

--------------------------------------------------------------------------
  1  \w     98.00 178.00   0.50    1.00    --  108.11 125.00  60.00  160
  2  \w    102.00 127.00   0.50    0.50    --   41.08 178.00 -30.00   50
  3  \w     90.00 168.00   0.50    1.00    --  108.11  30.00-120.00  156
  4  \w    105.00 131.00   0.50    1.00    --  108.11 -30.00 -30.00   52
  5  \w     94.00 120.00   0.50    1.00    --  108.11-125.00  60.00   52
  6  \w     47.00  91.00   0.50    1.00    --  108.11 -30.00 -30.00   88
  7  \w     44.00 141.00   0.50    1.00    --  108.11 -77.00 -30.00  194
  8  \w    101.00 128.00   0.50    0.50    --   41.08-178.00 -90.00   54
  9  \w     61.00 134.00   0.50    1.00    --  108.11 -30.00-120.00  146
 10  \w    -31.00  68.00   0.50    0.50    --   41.08 -57.00 120.00  198
 11  \w   -110.00 -12.00   0.50    0.50    --  -41.08 -77.00 -90.00  196
 12  \w    -42.00 -14.00   0.50    0.50    --  -41.08 -57.00 -90.00   56
 13  \w   -115.00 -17.00   0.50    0.50    --  -41.08 -38.00 120.00  196
 14  \w    -99.00 -38.00   0.50    0.50    --  -41.08-178.00 150.00  122
 15  \w    -88.00  -8.00   0.50    0.50    --  -41.08 -77.00   0.00  160
 16  \w   -114.00 -72.00   0.50    0.50    --  -41.08 -57.00 -90.00   84
 17  \w   -115.00  -8.00   0.50    0.50    --  -41.08 -77.00  90.00  214
 18  \w    -61.00  -9.00   0.50    0.50    --  -41.08 -77.00-180.00  104
 19  \w     57.00 107.00   0.50    0.50    --   41.08 178.00-180.00  100
 20  \w      2.00  65.00   0.50    0.50    --   41.08 -99.00   0.00  126
 21  \w     83.00 112.00   0.50    0.50    --   41.08  77.00-180.00   58
 22  \w    111.00 175.00   0.50    1.00    --  108.11  77.00 -90.00  128
 23  \w     76.00 105.00   0.50    1.00    --  108.11  77.00 -90.00   58
 24  \w     25.00 107.00   0.50    1.00    --  108.11 -94.00-150.00  164
 25  \w     76.00 175.00   0.50    1.00    --  108.11  77.00   0.00  198
 26  \w     79.00 110.00   0.50    1.00    --  108.11  61.00 -30.00   62
 27  \w     76.00 133.00   0.50    1.00    --  108.11  77.00 120.00  114
 28  \w     77.00 102.00   0.50    1.00    --  108.11  77.00  30.00   50
 29  \w     79.00 109.00   0.50    1.00    --  108.11  61.00  60.00   60
 30  \w     82.00 123.00   0.50    1.00    --  108.11  61.00-180.00   82
 31  \w     76.00 105.00   0.50    1.00    --  108.11  77.00-180.00   58
 32  \w     80.00 132.00   0.50    1.00    --  108.11  61.00  90.00  104
 33  \w     79.00 106.00   0.50    1.00    --  108.11  61.00  30.00   54
 34  \w     80.00 105.00   0.50    1.00    --  108.11  61.00 120.00   50
 35  \w     76.00 102.00   0.50    1.00    --  108.11  77.00-120.00   52
 36  \w     83.00 135.00   0.50    1.00    --  108.11  61.00 150.00  104
 37  \w     79.00 106.00   0.50    1.00    --  108.11  61.00 -60.00   54
 38  \w     76.00 102.00   0.50    1.00    --  108.11  77.00 -30.00   52
 39  \w     80.00 140.00   0.50    1.00    --  108.11  61.00   0.00  120
 40  \w     79.00 105.00   0.50    1.00    --  108.11  61.00-150.00   52
 41  \w     76.00 102.00   0.50    1.00    --  108.11  77.00-150.00   52
 42  \w    127.00 153.00   0.50    1.00    --  108.11  61.00-120.00   52
 43  \w    116.00 177.00   0.50    1.00    --  108.11  77.00 -60.00  122
 44  \w     77.00 103.00   0.50    1.00    --  108.11  77.00 -60.00   52
 45  \w     48.00 107.00   0.50    1.00    --  108.11 -94.00 120.00  118
 46  \w     76.00 103.00   0.50    1.00    --  108.11  77.00  60.00   54
 47  \w     76.00 102.00   0.50    1.00    --  108.11  77.00 150.00   52
 48  \w     76.00 102.00   0.50    1.00    --  108.11  77.00  90.00   52
 49  \w     79.00 104.00   0.50    1.00    --  108.11  61.00-120.00   50
 50  \w    115.00 178.00   0.50    1.00    --  108.11  77.00  30.00  126
 51  \w     79.00 106.00   0.50    1.00    --  108.11  61.00 -90.00   54
;
_diffrn_measurement_device 'four-circle diffractometer'
_diffrn_measurement_device_type 'SuperNova, Dual, Cu at zero, Atlas'
_diffrn_measurement_method '\w scans'
_diffrn_orient_matrix_type 'CrysAlisPro convention (1999,Acta A55,543-557)'
_diffrn_orient_matrix_UB_11 -0.0277779000
_diffrn_orient_matrix_UB_12 0.1774641000
_diffrn_orient_matrix_UB_13 -0.0116303000
_diffrn_orient_matrix_UB_21 0.1272980000
_diffrn_orient_matrix_UB_22 0.0374541000
_diffrn_orient_matrix_UB_23 -0.0060868000
_diffrn_orient_matrix_UB_31 -0.0067579000
_diffrn_orient_matrix_UB_32 -0.0248886000
_diffrn_orient_matrix_UB_33 -0.0920447000
_diffrn_radiation_monochromator mirror
_diffrn_radiation_probe x-ray
_diffrn_radiation_type CuK\a
_diffrn_radiation_wavelength 1.54184
_diffrn_reflns_av_R_equivalents 0.0294
_diffrn_reflns_av_unetI/netI 0.0127
_diffrn_reflns_Laue_measured_fraction_full 1.000
_diffrn_reflns_Laue_measured_fraction_max 0.994
_diffrn_reflns_limit_h_max 14
_diffrn_reflns_limit_h_min -14
_diffrn_reflns_limit_k_max 10
_diffrn_reflns_limit_k_min -10
_diffrn_reflns_limit_l_max 17
_diffrn_reflns_limit_l_min -20
_diffrn_reflns_number 24429
_diffrn_reflns_point_group_measured_fraction_full 1.000
_diffrn_reflns_point_group_measured_fraction_max 0.994
_diffrn_reflns_theta_full 67.684
_diffrn_reflns_theta_max 74.223
_diffrn_reflns_theta_min 3.743
_diffrn_source 'micro-focus sealed X-ray tube'
_diffrn_source_type 'SuperNova (Cu) X-ray Source'
_exptl_absorpt_coefficient_mu 1.961
_exptl_absorpt_correction_T_max 0.746
_exptl_absorpt_correction_T_min 0.345
_exptl_absorpt_correction_type gaussian
_exptl_absorpt_process_details
;
CrysAlisPro 1.171.38.41 (Rigaku Oxford Diffraction, 2015)
Numerical absorption correction based on gaussian integration over
            a multifaceted crystal model
Empirical absorption correction using spherical harmonics,
 implemented in SCALE3 ABSPACK scaling algorithm.
;
_exptl_crystal_colour colourless
_exptl_crystal_colour_primary colourless
_exptl_crystal_density_diffrn 1.397
_exptl_crystal_description plate
_exptl_crystal_F_000 728
_exptl_crystal_size_max 0.8
_exptl_crystal_size_mid 0.413
_exptl_crystal_size_min 0.157
_refine_diff_density_max 0.245
_refine_diff_density_min -0.296
_refine_diff_density_rms 0.041
_refine_ls_extinction_coef 0.0069(3)
_refine_ls_extinction_expression Fc^*^=kFc[1+0.001xFc^2^\l^3^/sin(2\q)]^-1/4^
_refine_ls_extinction_method 'SHELXL-2014/7 (Sheldrick 2014'
_refine_ls_goodness_of_fit_ref 1.022
_refine_ls_hydrogen_treatment constr
_refine_ls_matrix_type full
_refine_ls_number_parameters 220
_refine_ls_number_reflns 3339
_refine_ls_number_restraints 0
_refine_ls_restrained_S_all 1.022
_refine_ls_R_factor_all 0.0317
_refine_ls_R_factor_gt 0.0310
_refine_ls_shift/su_max 0.001
_refine_ls_shift/su_mean 0.000
_refine_ls_structure_factor_coef Fsqd
_refine_ls_weighting_details 'w=1/[\s^2^(Fo^2^)+(0.0423P)^2^+0.6548P] where P=(Fo^2^+2Fc^2^)/3'
_refine_ls_weighting_scheme calc
_refine_ls_wR_factor_gt 0.0814
_refine_ls_wR_factor_ref 0.0820
_reflns_Friedel_coverage 0.000
_reflns_number_gt 3232
_reflns_number_total 3339
_reflns_threshold_expression 'I > 2\s(I)'
_cod_data_source_file cs6b02238_si_005.cif
_cod_data_source_block gb1078
_cod_depositor_comments 'Adding full bibliography for 4513960--4513963.cif.'
_cod_database_code 4513961
_chemical_oxdiff_formula 'C17 H18 N2 O4 S1'
_shelx_space_group_comment
;
The symmetry employed for this shelxl refinement is uniquely defined
by the following loop, which should always be used as a source of
symmetry information in preference to the above space-group names.
They are only intended as comments.
;
_reflns_odcompleteness_completeness 99.97
_reflns_odcompleteness_iscentric 1
_reflns_odcompleteness_theta 66.97
_olex2_refinement_description
;
1. Fixed Uiso
 At 1.2 times of:
  All C(H) groups, All C(H,H) groups
 At 1.5 times of:
  All C(H,H,H) groups
2.a Ternary CH refined with riding coordinates:
 C12(H12), C13(H13), C15(H15)
2.b Secondary CH2 refined with riding coordinates:
 C16(H16A,H16B)
2.c Aromatic/amide H refined with riding coordinates:
 C7(H7), C8(H8), C9(H9), C10(H10), C18(H18), C19(H19), C22(H22)
2.d Idealised Me refined as rotating group:
 C4(H4A,H4B,H4C), C24(H24A,H24B,H24C)
;
_shelx_shelxl_version_number 2014/7
_olex2_submission_special_instructions 'No special instructions were received'
_oxdiff_exptl_absorpt_empirical_details
;
Empirical correction (ABSPACK) includes:
- Absorption correction using spherical harmonics
- Frame scaling
;
_oxdiff_exptl_absorpt_empirical_full_max 3.330
_oxdiff_exptl_absorpt_empirical_full_min 0.389

loop_
_space_group_symop_operation_xyz
'x, y, z'
'-x, y+1/2, -z+1/2'
'-x, -y, -z'
'x, -y-1/2, z-1/2'

loop_
_atom_site_label
_atom_site_type_symbol
_atom_site_fract_x
_atom_site_fract_y
_atom_site_fract_z
_atom_site_U_iso_or_equiv
_atom_site_adp_type
_atom_site_occupancy
_atom_site_site_symmetry_order
_atom_site_calc_flag
_atom_site_refinement_flags_posn
S1 S 0.99856(2) 0.20392(3) 0.63791(2) 0.02718(11) Uani 1 1 d .
O2 O 1.04928(8) 0.25952(12) 0.71158(6) 0.0371(2) Uani 1 1 d .
O3 O 1.06789(8) 0.13217(12) 0.57818(6) 0.0390(2) Uani 1 1 d .
O14 O 0.81513(7) 0.45049(11) 0.70257(5) 0.0300(2) Uani 1 1 d .
O23 O 0.41084(8) 0.63362(13) 0.92492(6) 0.0407(3) Uani 1 1 d .
N5 N 0.93591(9) 0.35677(12) 0.59697(6) 0.0255(2) Uani 1 1 d .
N21 N 0.59205(9) 0.64450(14) 0.87356(7) 0.0325(3) Uani 1 1 d .
C4 C 0.88934(14) 0.07048(19) 0.66116(10) 0.0448(4) Uani 1 1 d .
H4A H 0.8478 0.0420 0.6116 0.067 Uiso 1 1 calc GR
H4B H 0.8375 0.1206 0.6992 0.067 Uiso 1 1 calc GR
H4C H 0.9218 -0.0256 0.6856 0.067 Uiso 1 1 calc GR
C6 C 0.88095(10) 0.35888(14) 0.52006(7) 0.0242(2) Uani 1 1 d .
C7 C 0.87907(11) 0.24297(17) 0.46060(8) 0.0312(3) Uani 1 1 d .
H7 H 0.9163 0.1439 0.4682 0.037 Uiso 1 1 calc R
C8 C 0.82055(12) 0.2777(2) 0.38933(8) 0.0395(3) Uani 1 1 d .
H8 H 0.8180 0.2012 0.3472 0.047 Uiso 1 1 calc R
C9 C 0.76589(12) 0.4219(2) 0.37878(8) 0.0437(4) Uani 1 1 d .
H9 H 0.7265 0.4428 0.3295 0.052 Uiso 1 1 calc R
C10 C 0.76787(11) 0.53643(19) 0.43913(8) 0.0373(3) Uani 1 1 d .
H10 H 0.7298 0.6350 0.4318 0.045 Uiso 1 1 calc R
C11 C 0.82635(10) 0.50419(15) 0.51018(7) 0.0270(3) Uani 1 1 d .
C12 C 0.84311(10) 0.60648(14) 0.58405(8) 0.0286(3) Uani 1 1 d .
H12 H 0.8919 0.7009 0.5728 0.034 Uiso 1 1 calc R
C13 C 0.89927(10) 0.49314(14) 0.64597(7) 0.0257(3) Uani 1 1 d .
H13 H 0.9654 0.5452 0.6735 0.031 Uiso 1 1 calc R
C15 C 0.70582(10) 0.50378(15) 0.67346(7) 0.0276(3) Uani 1 1 d .
H15 H 0.6727 0.4223 0.6361 0.033 Uiso 1 1 calc R
C16 C 0.73385(11) 0.65360(16) 0.62608(8) 0.0338(3) Uani 1 1 d .
H16A H 0.7461 0.7456 0.6624 0.041 Uiso 1 1 calc R
H16B H 0.6731 0.6796 0.5864 0.041 Uiso 1 1 calc R
C17 C 0.62772(10) 0.52926(15) 0.74315(7) 0.0273(3) Uani 1 1 d .
C18 C 0.51521(11) 0.47953(17) 0.73834(8) 0.0346(3) Uani 1 1 d .
H18 H 0.4885 0.4226 0.6923 0.042 Uiso 1 1 calc R
C19 C 0.44300(11) 0.51320(18) 0.80049(9) 0.0362(3) Uani 1 1 d .
H19 H 0.3662 0.4795 0.7985 0.043 Uiso 1 1 calc R
C20 C 0.48548(10) 0.59776(16) 0.86619(7) 0.0296(3) Uani 1 1 d .
C22 C 0.66129(10) 0.60918(16) 0.81206(8) 0.0318(3) Uani 1 1 d .
H22 H 0.7382 0.6415 0.8165 0.038 Uiso 1 1 calc R
C24 C 0.45392(14) 0.7203(2) 0.99317(9) 0.0472(4) Uani 1 1 d .
H24A H 0.4798 0.8253 0.9756 0.071 Uiso 1 1 calc GR
H24B H 0.5175 0.6620 1.0177 0.071 Uiso 1 1 calc GR
H24C H 0.3939 0.7330 1.0329 0.071 Uiso 1 1 calc GR

loop_
_atom_site_aniso_label
_atom_site_aniso_U_11
_atom_site_aniso_U_22
_atom_site_aniso_U_33
_atom_site_aniso_U_23
_atom_site_aniso_U_13
_atom_site_aniso_U_12
S1 0.02682(17) 0.02510(17) 0.02960(18) 0.00205(11) -0.00027(12) 0.00399(10)
O2 0.0383(5) 0.0380(5) 0.0348(5) 0.0021(4) -0.0101(4) 0.0053(4)
O3 0.0368(5) 0.0329(5) 0.0473(6) -0.0052(4) 0.0046(4) 0.0127(4)
O14 0.0287(4) 0.0350(5) 0.0265(4) 0.0019(4) 0.0062(3) 0.0089(4)
O23 0.0313(5) 0.0575(7) 0.0337(5) -0.0025(5) 0.0118(4) 0.0034(4)
N5 0.0290(5) 0.0248(5) 0.0226(5) -0.0023(4) 0.0008(4) 0.0072(4)
N21 0.0266(5) 0.0408(6) 0.0304(6) -0.0070(5) 0.0037(4) 0.0002(4)
C4 0.0490(8) 0.0408(8) 0.0445(8) 0.0112(6) -0.0008(7) -0.0120(7)
C6 0.0228(5) 0.0283(6) 0.0217(5) 0.0011(4) 0.0045(4) 0.0004(4)
C7 0.0320(6) 0.0345(6) 0.0272(6) -0.0047(5) 0.0063(5) -0.0002(5)
C8 0.0359(7) 0.0579(9) 0.0248(6) -0.0082(6) 0.0057(5) -0.0060(6)
C9 0.0344(7) 0.0745(11) 0.0223(6) 0.0082(7) 0.0017(5) 0.0028(7)
C10 0.0318(6) 0.0494(8) 0.0309(7) 0.0146(6) 0.0076(5) 0.0084(6)
C11 0.0250(6) 0.0299(6) 0.0261(6) 0.0053(5) 0.0076(4) 0.0021(5)
C12 0.0295(6) 0.0232(6) 0.0333(6) 0.0019(5) 0.0084(5) 0.0031(5)
C13 0.0238(5) 0.0264(6) 0.0271(6) -0.0051(5) 0.0039(4) 0.0018(4)
C15 0.0251(6) 0.0295(6) 0.0283(6) -0.0048(5) 0.0023(5) 0.0017(5)
C16 0.0348(7) 0.0312(6) 0.0355(7) 0.0027(5) 0.0093(5) 0.0111(5)
C17 0.0246(6) 0.0282(6) 0.0291(6) -0.0026(5) 0.0036(5) 0.0001(5)
C18 0.0300(6) 0.0405(7) 0.0335(7) -0.0077(6) 0.0018(5) -0.0075(5)
C19 0.0236(6) 0.0467(8) 0.0384(7) -0.0016(6) 0.0040(5) -0.0078(5)
C20 0.0266(6) 0.0340(6) 0.0284(6) 0.0031(5) 0.0068(5) 0.0031(5)
C22 0.0223(6) 0.0400(7) 0.0333(7) -0.0084(5) 0.0041(5) -0.0021(5)
C24 0.0492(9) 0.0607(10) 0.0320(7) -0.0082(7) 0.0124(6) 0.0086(7)

loop_
_atom_type_symbol
_atom_type_description
_atom_type_scat_dispersion_real
_atom_type_scat_dispersion_imag
_atom_type_scat_source
C C 0.0181 0.0091 'International Tables Vol C Tables 4.2.6.8 and 6.1.1.4'
H H 0.0000 0.0000 'International Tables Vol C Tables 4.2.6.8 and 6.1.1.4'
N N 0.0311 0.0180 'International Tables Vol C Tables 4.2.6.8 and 6.1.1.4'
O O 0.0492 0.0322 'International Tables Vol C Tables 4.2.6.8 and 6.1.1.4'
S S 0.3331 0.5567 'International Tables Vol C Tables 4.2.6.8 and 6.1.1.4'

loop_
_exptl_crystal_face_index_h
_exptl_crystal_face_index_k
_exptl_crystal_face_index_l
_exptl_crystal_face_perp_dist
0 -1 -1 0.1228
0 1 -1 0.1540
0 -1 1 0.2590
0 1 0 0.2499
0 1 1 0.4909
-1 0 0 0.0787
1 0 0 0.0787

loop_
_geom_angle_atom_site_label_1
_geom_angle_atom_site_label_2
_geom_angle_atom_site_label_3
_geom_angle
O2 S1 N5 106.24(6)
O2 S1 C4 108.76(7)
O3 S1 O2 119.51(6)
O3 S1 N5 107.89(6)
O3 S1 C4 108.18(7)
N5 S1 C4 105.40(7)
C13 O14 C15 109.35(9)
C20 O23 C24 116.89(11)
C6 N5 S1 125.63(8)
C6 N5 C13 110.49(9)
C13 N5 S1 121.39(8)
C20 N21 C22 116.82(11)
S1 C4 H4A 109.5
S1 C4 H4B 109.5
S1 C4 H4C 109.5
H4A C4 H4B 109.5
H4A C4 H4C 109.5
H4B C4 H4C 109.5
C7 C6 N5 129.09(11)
C7 C6 C11 122.15(12)
C11 C6 N5 108.75(10)
C6 C7 H7 121.4
C6 C7 C8 117.29(13)
C8 C7 H7 121.4
C7 C8 H8 119.5
C9 C8 C7 121.09(13)
C9 C8 H8 119.5
C8 C9 H9 119.5
C8 C9 C10 120.96(13)
C10 C9 H9 119.5
C9 C10 H10 120.7
C11 C10 C9 118.67(13)
C11 C10 H10 120.7
C6 C11 C12 110.56(11)
C10 C11 C6 119.84(12)
C10 C11 C12 129.60(12)
C11 C12 H12 111.8
C11 C12 C13 103.72(10)
C11 C12 C16 114.61(11)
C13 C12 H12 111.8
C16 C12 H12 111.8
C16 C12 C13 102.42(10)
O14 C13 N5 112.35(10)
O14 C13 C12 107.26(9)
O14 C13 H13 111.0
N5 C13 C12 103.97(9)
N5 C13 H13 111.0
C12 C13 H13 111.0
O14 C15 H15 109.5
O14 C15 C16 103.26(10)
O14 C15 C17 110.08(10)
C16 C15 H15 109.5
C17 C15 H15 109.5
C17 C15 C16 114.70(10)
C12 C16 H16A 111.3
C12 C16 H16B 111.3
C15 C16 C12 102.20(10)
C15 C16 H16A 111.3
C15 C16 H16B 111.3
H16A C16 H16B 109.2
C18 C17 C15 120.53(11)
C22 C17 C15 122.23(11)
C22 C17 C18 117.15(11)
C17 C18 H18 120.1
C19 C18 C17 119.72(12)
C19 C18 H18 120.1
C18 C19 H19 120.9
C18 C19 C20 118.13(12)
C20 C19 H19 120.9
O23 C20 C19 116.44(11)
N21 C20 O23 119.67(12)
N21 C20 C19 123.88(11)
N21 C22 C17 124.27(11)
N21 C22 H22 117.9
C17 C22 H22 117.9
O23 C24 H24A 109.5
O23 C24 H24B 109.5
O23 C24 H24C 109.5
H24A C24 H24B 109.5
H24A C24 H24C 109.5
H24B C24 H24C 109.5

loop_
_geom_bond_atom_site_label_1
_geom_bond_atom_site_label_2
_geom_bond_distance
S1 O2 1.4306(10)
S1 O3 1.4276(10)
S1 N5 1.6271(10)
S1 C4 1.7571(15)
O14 C13 1.4222(14)
O14 C15 1.4432(15)
O23 C20 1.3564(15)
O23 C24 1.4331(19)
N5 C6 1.4219(15)
N5 C13 1.4742(14)
N21 C20 1.3228(17)
N21 C22 1.3488(16)
C4 H4A 0.9800
C4 H4B 0.9800
C4 H4C 0.9800
C6 C7 1.3862(17)
C6 C11 1.3909(17)
C7 H7 0.9500
C7 C8 1.3909(19)
C8 H8 0.9500
C8 C9 1.384(2)
C9 H9 0.9500
C9 C10 1.389(2)
C10 H10 0.9500
C10 C11 1.3833(18)
C11 C12 1.5070(18)
C12 H12 1.0000
C12 C13 1.5436(17)
C12 C16 1.5275(17)
C13 H13 1.0000
C15 H15 1.0000
C15 C16 1.5240(18)
C15 C17 1.5037(16)
C16 H16A 0.9900
C16 H16B 0.9900
C17 C18 1.3945(17)
C17 C22 1.3784(17)
C18 H18 0.9500
C18 C19 1.3759(19)
C19 H19 0.9500
C19 C20 1.3883(19)
C22 H22 0.9500
C24 H24A 0.9800
C24 H24B 0.9800
C24 H24C 0.9800

loop_
_geom_torsion_atom_site_label_1
_geom_torsion_atom_site_label_2
_geom_torsion_atom_site_label_3
_geom_torsion_atom_site_label_4
_geom_torsion
S1 N5 C6 C7 -8.06(18)
S1 N5 C6 C11 173.04(8)
S1 N5 C13 O14 -63.31(12)
S1 N5 C13 C12 -178.96(8)
O2 S1 N5 C6 175.41(10)
O2 S1 N5 C13 -24.21(11)
O3 S1 N5 C6 46.14(11)
O3 S1 N5 C13 -153.48(9)
O14 C15 C16 C12 39.48(12)
O14 C15 C17 C18 -137.74(12)
O14 C15 C17 C22 45.81(16)
N5 C6 C7 C8 -178.31(12)
N5 C6 C11 C10 178.95(11)
N5 C6 C11 C12 -0.73(13)
C4 S1 N5 C6 -69.26(11)
C4 S1 N5 C13 91.11(11)
C6 N5 C13 O14 99.75(11)
C6 N5 C13 C12 -15.90(12)
C6 C7 C8 C9 -0.4(2)
C6 C11 C12 C13 -8.87(13)
C6 C11 C12 C16 -119.68(11)
C7 C6 C11 C10 -0.04(18)
C7 C6 C11 C12 -179.72(11)
C7 C8 C9 C10 0.0(2)
C8 C9 C10 C11 0.4(2)
C9 C10 C11 C6 -0.40(19)
C9 C10 C11 C12 179.22(12)
C10 C11 C12 C13 171.48(12)
C10 C11 C12 C16 60.67(17)
C11 C6 C7 C8 0.46(18)
C11 C12 C13 O14 -104.75(10)
C11 C12 C13 N5 14.43(12)
C11 C12 C16 C15 79.03(13)
C13 O14 C15 C16 -31.45(12)
C13 O14 C15 C17 -154.36(10)
C13 N5 C6 C7 -170.24(12)
C13 N5 C6 C11 10.86(13)
C13 C12 C16 C15 -32.56(13)
C15 O14 C13 N5 -103.25(11)
C15 O14 C13 C12 10.40(12)
C15 C17 C18 C19 -175.69(13)
C15 C17 C22 N21 175.15(12)
C16 C12 C13 O14 14.77(13)
C16 C12 C13 N5 133.96(10)
C16 C15 C17 C18 106.35(14)
C16 C15 C17 C22 -70.09(16)
C17 C15 C16 C12 159.26(11)
C17 C18 C19 C20 0.5(2)
C18 C17 C22 N21 -1.4(2)
C18 C19 C20 O23 177.73(13)
C18 C19 C20 N21 -1.8(2)
C20 N21 C22 C17 0.3(2)
C22 N21 C20 O23 -178.13(12)
C22 N21 C20 C19 1.4(2)
C22 C17 C18 C19 0.9(2)
C24 O23 C20 N21 -0.72(19)
C24 O23 C20 C19 179.75(13)

loop_
_exptl_oxdiff_crystal_face_indexfrac_h
_exptl_oxdiff_crystal_face_indexfrac_k
_exptl_oxdiff_crystal_face_indexfrac_l
_exptl_oxdiff_crystal_face_x
_exptl_oxdiff_crystal_face_y
_exptl_oxdiff_crystal_face_z
-0.0000 -1.0000 -1.0000 -0.1658 -0.0314 0.1169
-0.0000 1.0000 -1.0000 0.1891 0.0435 0.0672
0.0000 -1.0000 1.0000 -0.1891 -0.0435 -0.0672
0.0000 1.0000 -0.0000 0.1775 0.0375 -0.0249
0.0000 1.0000 1.0000 0.1658 0.0314 -0.1169
-1.0000 0.0000 -0.0000 0.0278 -0.1273 0.0068
1.0000 -0.0000 0.0000 -0.0278 0.1273 -0.0068
